data_4128767
loop_
_publ_author_name
'Ke, Weijun'
'Spanopoulos, Ioannis'
'Tu, Qing'
'Hadar, Ido'
'Li, Xiaotong'
'Shekhawat, Gajendra S.'
'Dravid, Vinayak P.'
'Kanatzidis, Mercouri G.'

_publ_section_title
;
 Ethylenediammonium-Based &quot;Hollow&quot; Pb/Sn Perovskites with Ideal
 Band Gap Yield Solar Cells with Higher Efficiency and Stability.
;
_journal_issue 21
_journal_name_full 'Journal of the American Chemical Society'
_journal_page_first 8627
_journal_page_last 8637
_journal_paper_doi 10.1021/jacs.9b03662
_journal_volume 141
_journal_year 2019
_chemical_formula_moiety (FA)0.5(MA)0.5(Pb)0.5(Sn)0.5(I)3
_chemical_formula_sum 'C I3 N2.857 Pb0.48 Sn0.521'
_chemical_formula_weight 594
_chemical_name_common 'formamidinium methylamonium lead tin iodide'
_space_group_IT_number 221
_space_group_name_Hall '-P 4 2 3'
_space_group_name_H-M_alt 'P m -3 m'
_symmetry_cell_setting cubic
_symmetry_Int_Tables_number 221
_symmetry_space_group_name_Hall '-P 4 2 3'
_symmetry_space_group_name_H-M 'P m -3 m'
_cell_angle_alpha 90
_cell_angle_beta 90
_cell_angle_gamma 90
_cell_formula_units_Z 1
_cell_length_a 6.29830(10)
_cell_length_b 6.29830(10)
_cell_length_c 6.29830(10)
_cell_measurement_reflns_used 2819
_cell_measurement_temperature 293
_cell_measurement_theta_max 69.476
_cell_measurement_theta_min 9.154
_cell_volume 249.845(7)
_computing_cell_refinement 'SAINT V8.34A (Bruker, 2017)'
_computing_data_collection 'APEX2 V2017.3 (Bruker, 2017)'
_computing_data_reduction 'Bruker SAINT'
_diffrn_ambient_temperature 293
_diffrn_detector_area_resol_mean 8
_diffrn_measured_fraction_theta_full 0.96
_diffrn_measured_fraction_theta_max 0.96
_diffrn_measurement_device 'four-circle diffractometer'
_diffrn_measurement_device_type 'Bruker Kappa APEX CCD area detector'
_diffrn_measurement_method '\w and \f scans'
_diffrn_radiation_monochromator 'MX optics'
_diffrn_radiation_probe x-ray
_diffrn_radiation_source microsource
_diffrn_radiation_type 'Mo K\a'
_diffrn_radiation_wavelength 0.71073
_diffrn_reflns_av_R_equivalents 0.0396
_diffrn_reflns_av_unetI/netI 0.0146
_diffrn_reflns_limit_h_max 10
_diffrn_reflns_limit_h_min -9
_diffrn_reflns_limit_k_max 9
_diffrn_reflns_limit_k_min -9
_diffrn_reflns_limit_l_max 9
_diffrn_reflns_limit_l_min -8
_diffrn_reflns_number 3482
_diffrn_reflns_theta_full 35.13
_diffrn_reflns_theta_max 35.13
_diffrn_reflns_theta_min 4.58
_diffrn_source 'sealed tube'
_exptl_absorpt_coefficient_mu 18.633
_exptl_absorpt_correction_T_max 0.7469
_exptl_absorpt_correction_T_min 0.6209
_exptl_absorpt_correction_type multi-scan
_exptl_absorpt_process_details 'Scale APEX3'
_exptl_crystal_density_diffrn 3.9482
_exptl_crystal_description 'black polyhedron'
_exptl_crystal_F_000 250
_exptl_crystal_size_max 0.021
_exptl_crystal_size_mid 0.017
_exptl_crystal_size_min 0.015
_refine_diff_density_max 0.78
_refine_diff_density_min -0.50
_refine_ls_extinction_method none
_refine_ls_goodness_of_fit_gt 2.72
_refine_ls_goodness_of_fit_ref 2.72
_refine_ls_number_constraints 2
_refine_ls_number_parameters 6
_refine_ls_number_reflns 144
_refine_ls_number_restraints 0
_refine_ls_R_factor_all 0.0193
_refine_ls_R_factor_gt 0.0193
_refine_ls_shift/su_max 0.0487
_refine_ls_shift/su_mean 0.0230
_refine_ls_structure_factor_coef Fsqd
_refine_ls_weighting_details w=1/(\s^2^(I)+0.0004I^2^)
_refine_ls_weighting_scheme sigma
_refine_ls_wR_factor_gt 0.0696
_refine_ls_wR_factor_ref 0.0696
_reflns_number_gt 144
_reflns_number_total 144
_reflns_threshold_expression I>2\s(I)
_cod_data_source_file ja9b03662_si_002.cif
_cod_data_source_block FA0.5MA0.5Pb0.5Sn0.5I3
_cod_depositor_comments
;
The following automatic conversions were performed:

data item '_diffrn_radiation_probe' value 'X-ray' was changed to
'x-ray' in accordance with the
/home/data/users/saulius/crontab/automatic-downloads/current/ACS/lib/dictionaries/cif_core.dic
dictionary named 'cif_core.dic' version 2.4.2 last updated on
2011-04-26.

Automatic conversion script
Id: cif_fix_values 6909 2019-04-08 15:41:33Z antanas 
;
_cod_original_sg_symbol_Hall '-P 4;2;3'
_cod_original_formula_sum 'C1 I3 N2.857 Pb0.48 Sn0.521'
_cod_database_code 4128767

loop_
_space_group_symop_id
_space_group_symop_operation_xyz
1 x,y,z
2 -x,-y,z
3 -x,y,-z
4 x,-y,-z
5 z,x,y
6 z,-x,-y
7 -z,-x,y
8 -z,x,-y
9 y,z,x
10 -y,z,-x
11 y,-z,-x
12 -y,-z,x
13 y,x,-z
14 -y,-x,-z
15 y,-x,z
16 -y,x,z
17 x,z,-y
18 -x,z,y
19 -x,-z,-y
20 x,-z,y
21 z,y,-x
22 z,-y,x
23 -z,y,x
24 -z,-y,-x
25 -x,-y,-z
26 x,y,-z
27 x,-y,z
28 -x,y,z
29 -z,-x,-y
30 -z,x,y
31 z,x,-y
32 z,-x,y
33 -y,-z,-x
34 y,-z,x
35 -y,z,x
36 y,z,-x
37 -y,-x,z
38 y,x,z
39 -y,x,-z
40 y,-x,-z
41 -x,-z,y
42 x,-z,-y
43 x,z,y
44 -x,z,-y
45 -z,-y,x
46 -z,y,-x
47 z,-y,-x
48 z,y,x

loop_
_atom_site_label
_atom_site_type_symbol
_atom_site_fract_x
_atom_site_fract_y
_atom_site_fract_z
_atom_site_adp_type
_atom_site_U_iso_or_equiv
_atom_site_site_symmetry_multiplicity
_atom_site_occupancy
_atom_site_calc_flag
Pb1 Pb 0.5 0.5 0.5 Uani 0.03348(14) 1 0.4799 d
Sn1' Sn 0.5 0.5 0.5 Uani 0.03348(14) 1 0.5209 d
I1 I 0.5 0.5 0 Uani 0.0835(3) 3 1 d
C1 C 0 0 0 Uiso 0.40(9) 1 1 d
N1 N 0 0 -0.16(3) Uiso 0.40(9) 6 0.4761 d

loop_
_atom_site_aniso_label
_atom_site_aniso_type_symbol
_atom_site_aniso_U_11
_atom_site_aniso_U_22
_atom_site_aniso_U_33
_atom_site_aniso_U_12
_atom_site_aniso_U_13
_atom_site_aniso_U_23
Pb1 Pb 0.0335(2) 0.0335(2) 0.0335(2) 0 0 0
Sn1' Sn 0.0335(2) 0.0335(2) 0.0335(2) 0 0 0
I1 I 0.1126(5) 0.1126(5) 0.0254(3) 0 0 0

loop_
_atom_type_symbol
_atom_type_scat_dispersion_real
_atom_type_scat_dispersion_imag
_atom_type_scat_source
C 0.0033 0.0016 'International Tables Vol C tables 4.2.6.8 and 6.1.1.1'
I -0.4742 1.8119 'International Tables Vol C tables 4.2.6.8 and 6.1.1.1'
N 0.0061 0.0033 'International Tables Vol C tables 4.2.6.8 and 6.1.1.1'
Pb -3.3944 10.1111 'International Tables Vol C tables 4.2.6.8 and 6.1.1.1'
Sn -0.6537 1.4246 'International Tables Vol C tables 4.2.6.8 and 6.1.1.1'

loop_
_geom_angle_atom_site_label_1
_geom_angle_atom_site_label_2
_geom_angle_atom_site_label_3
_geom_angle_site_symmetry_1
_geom_angle_site_symmetry_3
_geom_angle
Sn1' Pb1 I1 . . 0
Sn1' Pb1 I1 . 1_556 0
Sn1' Pb1 I1 . 5_555 0
Sn1' Pb1 I1 . 5_655 0
Sn1' Pb1 I1 . 9_555 0
Sn1' Pb1 I1 . 9_565 0
I1 Pb1 I1 . 1_556 180.0(5)
I1 Pb1 I1 . 5_555 90
I1 Pb1 I1 . 5_655 90
I1 Pb1 I1 . 9_555 90
I1 Pb1 I1 . 9_565 90
I1 Pb1 I1 1_556 5_555 90
I1 Pb1 I1 1_556 5_655 90
I1 Pb1 I1 1_556 9_555 90
I1 Pb1 I1 1_556 9_565 90
I1 Pb1 I1 5_555 5_655 180.0(5)
I1 Pb1 I1 5_555 9_555 90
I1 Pb1 I1 5_555 9_565 90
I1 Pb1 I1 5_655 9_555 90
I1 Pb1 I1 5_655 9_565 90
I1 Pb1 I1 9_555 9_565 180.0(5)
Pb1 Sn1' I1 . . 0
Pb1 Sn1' I1 . 1_556 0
Pb1 Sn1' I1 . 5_555 0
Pb1 Sn1' I1 . 5_655 0
Pb1 Sn1' I1 . 9_555 0
Pb1 Sn1' I1 . 9_565 0
I1 Sn1' I1 . 1_556 180.0(5)
I1 Sn1' I1 . 5_555 90
I1 Sn1' I1 . 5_655 90
I1 Sn1' I1 . 9_555 90
I1 Sn1' I1 . 9_565 90
I1 Sn1' I1 1_556 5_555 90
I1 Sn1' I1 1_556 5_655 90
I1 Sn1' I1 1_556 9_555 90
I1 Sn1' I1 1_556 9_565 90
I1 Sn1' I1 5_555 5_655 180.0(5)
I1 Sn1' I1 5_555 9_555 90
I1 Sn1' I1 5_555 9_565 90
I1 Sn1' I1 5_655 9_555 90
I1 Sn1' I1 5_655 9_565 90
I1 Sn1' I1 9_555 9_565 180.0(5)
Pb1 I1 Pb1 1_554 . 180.0(5)
Pb1 I1 Sn1' 1_554 1_554 0.0(5)
Pb1 I1 Sn1' 1_554 . 180.0(5)
Pb1 I1 N1 1_554 5_655 90
Pb1 I1 N1 1_554 5_665 90
Pb1 I1 N1 1_554 7_555 90
Pb1 I1 N1 1_554 7_565 90
Pb1 I1 N1 1_554 9_565 90
Pb1 I1 N1 1_554 9_665 90
Pb1 I1 N1 1_554 11_555 90
Pb1 I1 N1 1_554 11_655 90
Pb1 I1 Sn1' . 1_554 180.0(5)
Pb1 I1 Sn1' . . 0.0(5)
Pb1 I1 N1 . 5_655 90
Pb1 I1 N1 . 5_665 90
Pb1 I1 N1 . 7_555 90
Pb1 I1 N1 . 7_565 90
Pb1 I1 N1 . 9_565 90
Pb1 I1 N1 . 9_665 90
Pb1 I1 N1 . 11_555 90
Pb1 I1 N1 . 11_655 90
Sn1' I1 Sn1' 1_554 . 180.0(5)
Sn1' I1 N1 1_554 5_655 90
Sn1' I1 N1 1_554 5_665 90
Sn1' I1 N1 1_554 7_555 90
Sn1' I1 N1 1_554 7_565 90
Sn1' I1 N1 1_554 9_565 90
Sn1' I1 N1 1_554 9_665 90
Sn1' I1 N1 1_554 11_555 90
Sn1' I1 N1 1_554 11_655 90
Sn1' I1 N1 . 5_655 90
Sn1' I1 N1 . 5_665 90
Sn1' I1 N1 . 7_555 90
Sn1' I1 N1 . 7_565 90
Sn1' I1 N1 . 9_565 90
Sn1' I1 N1 . 9_665 90
Sn1' I1 N1 . 11_555 90
Sn1' I1 N1 . 11_655 90
N1 I1 N1 5_655 5_665 112(3)
N1 I1 N1 5_655 7_555 68(3)
N1 I1 N1 5_655 7_565 180.0(5)
N1 I1 N1 5_655 9_565 158(3)
N1 I1 N1 5_655 9_665 90(3)
N1 I1 N1 5_655 11_555 90(3)
N1 I1 N1 5_655 11_655 22(3)
N1 I1 N1 5_665 7_555 180.0(5)
N1 I1 N1 5_665 7_565 68(3)
N1 I1 N1 5_665 9_565 90(3)
N1 I1 N1 5_665 9_665 22(3)
N1 I1 N1 5_665 11_555 158(3)
N1 I1 N1 5_665 11_655 90(3)
N1 I1 N1 7_555 7_565 112(3)
N1 I1 N1 7_555 9_565 90(3)
N1 I1 N1 7_555 9_665 158(3)
N1 I1 N1 7_555 11_555 22(3)
N1 I1 N1 7_555 11_655 90(3)
N1 I1 N1 7_565 9_565 22(3)
N1 I1 N1 7_565 9_665 90(3)
N1 I1 N1 7_565 11_555 90(3)
N1 I1 N1 7_565 11_655 158(3)
N1 I1 N1 9_565 9_665 112(3)
N1 I1 N1 9_565 11_555 68(3)
N1 I1 N1 9_565 11_655 180.0(5)
N1 I1 N1 9_665 11_555 180.0(5)
N1 I1 N1 9_665 11_655 68(3)
N1 I1 N1 11_555 11_655 112(3)
N1 C1 N1 . 3_555 180.0(5)
N1 C1 N1 . 5_555 90
N1 C1 N1 . 7_555 90
N1 C1 N1 . 9_555 90
N1 C1 N1 . 11_555 90
N1 C1 N1 3_555 5_555 90
N1 C1 N1 3_555 7_555 90
N1 C1 N1 3_555 9_555 90
N1 C1 N1 3_555 11_555 90
N1 C1 N1 5_555 7_555 180.0(5)
N1 C1 N1 5_555 9_555 90
N1 C1 N1 5_555 11_555 90
N1 C1 N1 7_555 9_555 90
N1 C1 N1 7_555 11_555 90
N1 C1 N1 9_555 11_555 180.0(5)
I1 N1 I1 5_544 5_554 112(5)
I1 N1 I1 5_544 9_454 72(2)
I1 N1 I1 5_544 9_554 72(2)
I1 N1 C1 5_544 . 124(2)
I1 N1 N1 5_544 5_555 113(2)
I1 N1 N1 5_544 7_555 113(2)
I1 N1 N1 5_544 9_555 79(6)
I1 N1 N1 5_544 11_555 169(10)
I1 N1 I1 5_554 9_454 72(2)
I1 N1 I1 5_554 9_554 72(2)
I1 N1 C1 5_554 . 124(2)
I1 N1 N1 5_554 5_555 113(2)
I1 N1 N1 5_554 7_555 113(2)
I1 N1 N1 5_554 9_555 169(10)
I1 N1 N1 5_554 11_555 79(6)
I1 N1 I1 9_454 9_554 112(5)
I1 N1 C1 9_454 . 124(2)
I1 N1 N1 9_454 5_555 79(6)
I1 N1 N1 9_454 7_555 169(10)
I1 N1 N1 9_454 9_555 113(2)
I1 N1 N1 9_454 11_555 113(2)
I1 N1 C1 9_554 . 124(2)
I1 N1 N1 9_554 5_555 169(10)
I1 N1 N1 9_554 7_555 79(6)
I1 N1 N1 9_554 9_555 113(2)
I1 N1 N1 9_554 11_555 113(2)
C1 N1 N1 . 5_555 45(8)
C1 N1 N1 . 7_555 45(8)
C1 N1 N1 . 9_555 45(8)
C1 N1 N1 . 11_555 45(8)
N1 N1 N1 5_555 7_555 90(13)
N1 N1 N1 5_555 9_555 60(8)
N1 N1 N1 5_555 11_555 60(8)
N1 N1 N1 7_555 9_555 60(8)
N1 N1 N1 7_555 11_555 60(8)
N1 N1 N1 9_555 11_555 90(13)

loop_
_geom_bond_atom_site_label_1
_geom_bond_atom_site_label_2
_geom_bond_site_symmetry_2
_geom_bond_distance
Pb1 Sn1' . 0
Pb1 I1 . 3.14915(10)
Pb1 I1 1_556 3.14915(10)
Pb1 I1 5_555 3.14915(10)
Pb1 I1 5_655 3.14915(10)
Pb1 I1 9_555 3.14915(10)
Pb1 I1 9_565 3.14915(10)
Sn1' I1 . 3.14915(10)
Sn1' I1 1_556 3.14915(10)
Sn1' I1 5_555 3.14915(10)
Sn1' I1 5_655 3.14915(10)
Sn1' I1 9_555 3.14915(10)
Sn1' I1 9_565 3.14915(10)
I1 N1 5_655 3.80(11)
I1 N1 5_665 3.80(11)
I1 N1 7_555 3.80(11)
I1 N1 7_565 3.80(11)
I1 N1 9_565 3.80(11)
I1 N1 9_665 3.80(11)
I1 N1 11_555 3.80(11)
I1 N1 11_655 3.80(11)
C1 N1 . 1.02(19)
C1 N1 3_555 1.02(19)
C1 N1 5_555 1.02(19)
C1 N1 7_555 1.02(19)
C1 N1 9_555 1.02(19)
C1 N1 11_555 1.02(19)
N1 N1 5_555 1.44(19)
N1 N1 7_555 1.44(19)
N1 N1 9_555 1.44(19)
N1 N1 11_555 1.44(19)
